data_7244336
loop_
_publ_author_name
'Karmakar, Himadri'
'Anga, Srinivas'
'Panda, Tarun K.'
'Chandrasekhar, Vadapalli'

_publ_section_title
;
 Aluminium alkyl complexes supported by imino-phosphanamide ligand as
 precursors for catalytic guanylation reactions of carbodiimides
;
_journal_issue 8
_journal_name_full 'RSC Advances'
_journal_page_first 4501
_journal_page_last 4509
_journal_paper_doi 10.1039/D2RA00242F
_journal_volume 12
_journal_year 2022
_chemical_formula_moiety '0.25(C29 H43 N4 P), 0.13(C4 H8)'
_chemical_formula_sum 'C7.75 H11.75 N P0.25'
_chemical_formula_weight 126.67
_space_group_crystal_system monoclinic
_space_group_IT_number 14
_space_group_name_Hall '-P 2yn'
_space_group_name_H-M_alt 'P 1 21/n 1'
_atom_sites_solution_hydrogens mixed
_atom_sites_solution_primary dual
_audit_creation_date 2021-09-16
_audit_creation_method
;
Olex2 1.3-ac4
(compiled 2019.04.23 svn.r3594 for Rigaku Oxford Diffraction, GUI svn.r5739)
;
_audit_update_record
;
2021-11-24 deposited with the CCDC.	2022-01-17 downloaded from the CCDC.
;
_cell_angle_alpha 90
_cell_angle_beta 100.693(5)
_cell_angle_gamma 90
_cell_formula_units_Z 16
_cell_length_a 10.4218(5)
_cell_length_b 14.9253(7)
_cell_length_c 20.5378(9)
_cell_measurement_reflns_used 8453
_cell_measurement_temperature 293(2)
_cell_measurement_theta_max 26.3390
_cell_measurement_theta_min 2.9100
_cell_volume 3139.2(3)
_computing_cell_refinement 'CrysAlisPro 1.171.39.29d (Rigaku OD, 2017)'
_computing_data_collection 'CrysAlisPro 1.171.39.29d (Rigaku OD, 2017)'
_computing_data_reduction 'CrysAlisPro 1.171.39.29d (Rigaku OD, 2017)'
_computing_molecular_graphics 'Olex2 (Dolomanov et al., 2009)'
_computing_publication_material 'Olex2 (Dolomanov et al., 2009)'
_computing_structure_refinement 'ShelXL (Sheldrick, 2015)'
_computing_structure_solution 'ShelXT (Sheldrick, 2015)'
_diffrn_ambient_temperature 293(2)
_diffrn_detector 'CCD plate'
_diffrn_measured_fraction_theta_full 0.998
_diffrn_measured_fraction_theta_max 0.883
_diffrn_measurement_details
;
List of Runs (angles in degrees, time in seconds):

  # Type    Start    End  Width  t~exp~   \w     \q     \k     \f   Frames
#--------------------------------------------------------------------------
  1  \w     53.00  91.00   0.50   64.79    --    7.10  77.00-150.00   76
  2  \w    -11.00  21.00   0.50   64.79    --   -7.50 -57.00-180.00   64
  3  \w    -36.00  20.00   0.50   64.79    --   -7.50  57.00   0.00  112
  4  \w    -64.00 -38.00   0.50   64.79    --   -7.50 -57.00-180.00   52
  5  \w    -54.00   8.00   0.50   64.79    --   -7.50 -82.00-180.00  124
  6  \w    -95.00  26.00   0.50   64.79    --   -7.50  19.00 150.00  242
;
_diffrn_measurement_device 'four-circle diffractometer'
_diffrn_measurement_device_type 'XtaLAB AFC12 (RINC): Kappa single'
_diffrn_measurement_method '\w scans'
_diffrn_orient_matrix_type 'CrysAlisPro convention (1999,Acta A55,543-557)'
_diffrn_orient_matrix_UB_11 -0.0114925000
_diffrn_orient_matrix_UB_12 -0.0113422000
_diffrn_orient_matrix_UB_13 0.0319560000
_diffrn_orient_matrix_UB_21 -0.0044820000
_diffrn_orient_matrix_UB_22 0.0461409000
_diffrn_orient_matrix_UB_23 0.0075385000
_diffrn_orient_matrix_UB_31 -0.0681720000
_diffrn_orient_matrix_UB_32 -0.0010694000
_diffrn_orient_matrix_UB_33 -0.0125114000
_diffrn_radiation_monochromator graphite
_diffrn_radiation_probe x-ray
_diffrn_radiation_type 'Mo K\a'
_diffrn_radiation_wavelength 0.71073
_diffrn_reflns_av_R_equivalents 0.0552
_diffrn_reflns_av_unetI/netI 0.0504
_diffrn_reflns_Laue_measured_fraction_full 0.998
_diffrn_reflns_Laue_measured_fraction_max 0.883
_diffrn_reflns_limit_h_max 13
_diffrn_reflns_limit_h_min -13
_diffrn_reflns_limit_k_max 20
_diffrn_reflns_limit_k_min -18
_diffrn_reflns_limit_l_max 27
_diffrn_reflns_limit_l_min -22
_diffrn_reflns_number 28830
_diffrn_reflns_point_group_measured_fraction_full 0.998
_diffrn_reflns_point_group_measured_fraction_max 0.883
_diffrn_reflns_theta_full 25.242
_diffrn_reflns_theta_max 28.981
_diffrn_reflns_theta_min 2.729
_diffrn_source 'fine-focus sealed X-ray tube'
_diffrn_source_type 'Enhance (Mo) X-ray Source'
_exptl_absorpt_coefficient_mu 0.111
_exptl_absorpt_correction_T_max 1.00000
_exptl_absorpt_correction_T_min 0.71528
_exptl_absorpt_correction_type multi-scan
_exptl_absorpt_process_details
;
CrysAlisPro 1.171.39.29d (Rigaku Oxford Diffraction, 2017)
Empirical absorption correction using spherical harmonics,
 implemented in SCALE3 ABSPACK scaling algorithm.
;
_exptl_crystal_colour colorless
_exptl_crystal_density_diffrn 1.072
_exptl_crystal_description block
_exptl_crystal_F_000 1104
_exptl_crystal_size_max 0.23
_exptl_crystal_size_mid 0.20
_exptl_crystal_size_min 0.15
_refine_diff_density_max 1.089
_refine_diff_density_min -0.390
_refine_diff_density_rms 0.082
_refine_ls_extinction_method none
_refine_ls_goodness_of_fit_ref 1.045
_refine_ls_hydrogen_treatment mixed
_refine_ls_matrix_type full
_refine_ls_number_parameters 338
_refine_ls_number_reflns 7361
_refine_ls_number_restraints 0
_refine_ls_restrained_S_all 1.045
_refine_ls_R_factor_all 0.1174
_refine_ls_R_factor_gt 0.0899
_refine_ls_shift/su_max 0.000
_refine_ls_shift/su_mean 0.000
_refine_ls_structure_factor_coef Fsqd
_refine_ls_weighting_details 'w=1/[\s^2^(Fo^2^)+(0.1605P)^2^+1.7995P] where P=(Fo^2^+2Fc^2^)/3'
_refine_ls_weighting_scheme calc
_refine_ls_wR_factor_gt 0.2664
_refine_ls_wR_factor_ref 0.2856
_reflns_Friedel_coverage 0.000
_reflns_number_gt 5144
_reflns_number_total 7361
_reflns_threshold_expression 'I > 2\s(I)'
_cod_data_source_file d2ra00242f2.cif
_cod_data_source_block 1c
_cod_database_code 7244336
_shelx_shelxl_version_number 2018/3
_chemical_oxdiff_formula CHNP
_shelx_space_group_comment
;
The symmetry employed for this shelxl refinement is uniquely defined
by the following loop, which should always be used as a source of
symmetry information in preference to the above space-group names.
They are only intended as comments.
;
_reflns_odcompleteness_completeness 99.64
_reflns_odcompleteness_iscentric 1
_reflns_odcompleteness_theta 26.32
_olex2_refinement_description
;
1. Fixed Uiso
 At 1.2 times of:
  All C(H) groups, All C(H,H) groups, All N(H) groups
 At 1.5 times of:
  All C(H,H,H) groups
2.a Ternary CH refined with riding coordinates:
 C7(H7), C10(H10)
2.b Secondary CH2 refined with riding coordinates:
 C00Z(H00A,H00B), C010(H01A,H01B)
2.c Aromatic/amide H refined with riding coordinates:
 C3(H3), C5(H5), C14(H14), C4(H4), C15(H15), C29(H29), C25(H25), C27(H27),
 C28(H28), C26(H26)
2.d Idealised Me refined as rotating group:
 C19(H19A,H19B,H19C), C17(H17A,H17B,H17C), C21(H21A,H21B,H21C), C22(H22A,H22B,
 H22C), C18(H18A,H18B,H18C), C9(H9A,H9B,H9C), C23(H23A,H23B,H23C), C8(H8A,H8B,
 H8C), C12(H12A,H12B,H12C), C11(H11A,H11B,H11C)
;
_olex2_submission_special_instructions 'No special instructions were received'
_oxdiff_exptl_absorpt_empirical_details
;
Empirical correction (ABSPACK) includes:
- Absorption correction using spherical harmonics
- Frame scaling
;
_oxdiff_exptl_absorpt_empirical_full_max 1.662
_oxdiff_exptl_absorpt_empirical_full_min 0.667

loop_
_space_group_symop_operation_xyz
'x, y, z'
'-x+1/2, y+1/2, -z+1/2'
'-x, -y, -z'
'x-1/2, -y-1/2, z-1/2'

loop_
_atom_site_label
_atom_site_type_symbol
_atom_site_fract_x
_atom_site_fract_y
_atom_site_fract_z
_atom_site_U_iso_or_equiv
_atom_site_adp_type
_atom_site_occupancy
_atom_site_site_symmetry_order
_atom_site_calc_flag
_atom_site_refinement_flags_posn
_atom_site_refinement_flags_adp
_atom_site_refinement_flags_occupancy
_atom_site_disorder_assembly
_atom_site_disorder_group
P1 P 0.70303(7) 0.32640(5) 0.30211(3) 0.0434(2) Uani 1 1 d . . . . .
N4 N 0.4194(2) 0.33603(16) 0.17570(11) 0.0446(5) Uani 1 1 d . . . . .
N3 N 0.4381(2) 0.18941(16) 0.18375(12) 0.0470(6) Uani 1 1 d . . . . .
N2 N 0.5695(2) 0.27059(17) 0.26971(11) 0.0458(6) Uani 1 1 d . . . . .
N1 N 0.8133(2) 0.24155(17) 0.32851(13) 0.0480(6) Uani 1 1 d . . . . .
H1 H 0.797(3) 0.208(2) 0.3695(17) 0.058 Uiso 1 1 d R . . . .
C2 C 0.9892(3) 0.2555(2) 0.26536(15) 0.0497(7) Uani 1 1 d . . . . .
C1 C 0.9483(3) 0.25104(18) 0.32706(14) 0.0438(6) Uani 1 1 d . . . . .
C13 C 0.4875(2) 0.26826(18) 0.21420(13) 0.0404(6) Uani 1 1 d . . . . .
C6 C 1.0399(3) 0.2533(2) 0.38609(16) 0.0512(7) Uani 1 1 d . . . . .
C7 C 0.8946(3) 0.2518(2) 0.19967(15) 0.0540(7) Uani 1 1 d . . . . .
H7 H 0.806698 0.243081 0.209210 0.065 Uiso 1 1 calc R . . . .
C3 C 1.1219(3) 0.2632(3) 0.26513(19) 0.0638(9) Uani 1 1 d . . . . .
H3 H 1.149941 0.267474 0.224825 0.077 Uiso 1 1 calc R . . . .
C24 C 0.6627(3) 0.3568(2) 0.38319(14) 0.0484(7) Uani 1 1 d . . . . .
C5 C 1.1726(3) 0.2597(3) 0.38236(18) 0.0651(9) Uani 1 1 d . . . . .
H5 H 1.234685 0.260572 0.421250 0.078 Uiso 1 1 calc R . . . .
C14 C 0.3320(3) 0.2975(2) 0.12426(15) 0.0559(8) Uani 1 1 d . . . . .
H14 H 0.274945 0.328295 0.091698 0.067 Uiso 1 1 calc R . . . .
C20 C 0.4783(3) 0.0974(2) 0.20825(16) 0.0553(7) Uani 1 1 d . . . . .
C16 C 0.4305(3) 0.4349(2) 0.18755(16) 0.0550(7) Uani 1 1 d . . . . .
C4 C 1.2126(3) 0.2646(3) 0.3228(2) 0.0736(11) Uani 1 1 d . . . . .
H4 H 1.300997 0.268966 0.321274 0.088 Uiso 1 1 calc R . . . .
C15 C 0.3438(3) 0.2089(2) 0.12941(15) 0.0566(8) Uani 1 1 d . . . . .
H15 H 0.296338 0.167212 0.101025 0.068 Uiso 1 1 calc R . . . .
C10 C 0.9994(4) 0.2474(2) 0.45347(16) 0.0623(9) Uani 1 1 d . . . . .
H10 H 0.908054 0.266666 0.447541 0.075 Uiso 1 1 calc R . . . .
C19 C 0.4073(4) 0.4546(3) 0.25710(19) 0.0736(10) Uani 1 1 d . . . . .
H19A H 0.327221 0.426921 0.263222 0.110 Uiso 1 1 calc GR . . . .
H19B H 0.401508 0.518211 0.262936 0.110 Uiso 1 1 calc GR . . . .
H19C H 0.478404 0.431175 0.289032 0.110 Uiso 1 1 calc GR . . . .
C17 C 0.5614(4) 0.4685(3) 0.1753(2) 0.0762(11) Uani 1 1 d . . . . .
H17A H 0.630464 0.437808 0.204181 0.114 Uiso 1 1 calc GR . . . .
H17B H 0.568281 0.531695 0.183845 0.114 Uiso 1 1 calc GR . . . .
H17C H 0.568235 0.457211 0.130022 0.114 Uiso 1 1 calc GR . . . .
C21 C 0.6237(3) 0.0859(2) 0.2112(2) 0.0721(10) Uani 1 1 d . . . . .
H21A H 0.644222 0.098423 0.168420 0.108 Uiso 1 1 calc GR . . . .
H21B H 0.648428 0.025531 0.223734 0.108 Uiso 1 1 calc GR . . . .
H21C H 0.670468 0.126667 0.243237 0.108 Uiso 1 1 calc GR . . . .
C29 C 0.7253(4) 0.4292(3) 0.41703(18) 0.0757(11) Uani 1 1 d . . . . .
H29 H 0.787028 0.461080 0.399015 0.091 Uiso 1 1 calc R . . . .
C25 C 0.5726(4) 0.3120(3) 0.41211(19) 0.0778(12) Uani 1 1 d . . . . .
H25 H 0.528033 0.263347 0.390322 0.093 Uiso 1 1 calc R . . . .
C22 C 0.4412(4) 0.0840(3) 0.2758(2) 0.0772(11) Uani 1 1 d . . . . .
H22A H 0.490467 0.124532 0.307134 0.116 Uiso 1 1 calc GR . . . .
H22B H 0.460069 0.023411 0.290256 0.116 Uiso 1 1 calc GR . . . .
H22C H 0.349628 0.095472 0.272692 0.116 Uiso 1 1 calc GR . . . .
C18 C 0.3241(4) 0.4822(3) 0.1379(2) 0.0774(11) Uani 1 1 d . . . . .
H18A H 0.338019 0.471225 0.093654 0.116 Uiso 1 1 calc GR . . . .
H18B H 0.327518 0.545435 0.146429 0.116 Uiso 1 1 calc GR . . . .
H18C H 0.240018 0.459448 0.142438 0.116 Uiso 1 1 calc GR . . . .
C27 C 0.6075(4) 0.4102(3) 0.50572(19) 0.0819(12) Uani 1 1 d . . . . .
H27 H 0.587997 0.428488 0.546064 0.098 Uiso 1 1 calc R . . . .
C28 C 0.6965(6) 0.4549(3) 0.4783(2) 0.0924(14) Uani 1 1 d . . . . .
H28 H 0.739646 0.503722 0.500506 0.111 Uiso 1 1 calc R . . . .
C9 C 0.9244(5) 0.1724(3) 0.1576(2) 0.0832(12) Uani 1 1 d . . . . .
H9A H 1.008002 0.181069 0.145320 0.125 Uiso 1 1 calc GR . . . .
H9B H 0.858248 0.168385 0.118353 0.125 Uiso 1 1 calc GR . . . .
H9C H 0.925478 0.118119 0.182720 0.125 Uiso 1 1 calc GR . . . .
C23 C 0.4060(5) 0.0288(3) 0.1606(2) 0.0859(12) Uani 1 1 d . . . . .
H23A H 0.313630 0.037245 0.156932 0.129 Uiso 1 1 calc GR . . . .
H23B H 0.429331 -0.030399 0.176852 0.129 Uiso 1 1 calc GR . . . .
H23C H 0.429307 0.036218 0.117835 0.129 Uiso 1 1 calc GR . . . .
C8 C 0.8944(5) 0.3387(3) 0.1619(2) 0.0862(12) Uani 1 1 d . . . . .
H8A H 0.878689 0.387752 0.189650 0.129 Uiso 1 1 calc GR . . . .
H8B H 0.826828 0.337000 0.123144 0.129 Uiso 1 1 calc GR . . . .
H8C H 0.977490 0.346654 0.148879 0.129 Uiso 1 1 calc GR . . . .
C26 C 0.5469(4) 0.3381(4) 0.4735(2) 0.0958(16) Uani 1 1 d . . . . .
H26 H 0.487372 0.305689 0.492679 0.115 Uiso 1 1 calc R . . . .
C12 C 1.0049(7) 0.1519(4) 0.4772(3) 0.137(3) Uani 1 1 d . . . . .
H12A H 0.953428 0.114833 0.444052 0.206 Uiso 1 1 calc GR . . . .
H12B H 0.970892 0.148380 0.517503 0.206 Uiso 1 1 calc GR . . . .
H12C H 1.093772 0.131520 0.485232 0.206 Uiso 1 1 calc GR . . . .
C11 C 1.0775(6) 0.3078(6) 0.5050(3) 0.154(3) Uani 1 1 d . . . . .
H11A H 1.168202 0.292000 0.510905 0.231 Uiso 1 1 calc GR . . . .
H11B H 1.047691 0.300869 0.546185 0.231 Uiso 1 1 calc GR . . . .
H11C H 1.066248 0.368937 0.490540 0.231 Uiso 1 1 calc GR . . . .
C00Z C 0.1003(9) 0.5370(10) -0.0123(5) 0.227(7) Uani 1 1 d . . . . .
H00A H 0.186074 0.532674 0.015534 0.273 Uiso 1 1 calc R . . . .
H00B H 0.102686 0.573748 -0.051014 0.273 Uiso 1 1 calc R . . . .
C010 C -0.0233(18) 0.5665(7) 0.0306(4) 0.267(8) Uani 1 1 d . . . . .
H01A H -0.075486 0.616914 0.011202 0.320 Uiso 1 1 calc R . . . .
H01B H 0.007736 0.575924 0.077616 0.320 Uiso 1 1 calc R . . . .

loop_
_atom_site_aniso_label
_atom_site_aniso_U_11
_atom_site_aniso_U_22
_atom_site_aniso_U_33
_atom_site_aniso_U_23
_atom_site_aniso_U_13
_atom_site_aniso_U_12
P1 0.0420(4) 0.0398(4) 0.0470(4) 0.0028(3) 0.0047(3) -0.0010(3)
N4 0.0431(12) 0.0435(13) 0.0456(12) 0.0028(9) 0.0043(9) 0.0035(10)
N3 0.0466(13) 0.0426(13) 0.0504(13) -0.0026(10) 0.0057(10) -0.0036(10)
N2 0.0413(12) 0.0447(13) 0.0490(13) 0.0020(10) 0.0020(10) -0.0004(10)
N1 0.0365(12) 0.0552(15) 0.0524(13) 0.0075(11) 0.0084(10) 0.0015(10)
C2 0.0470(15) 0.0512(17) 0.0520(16) 0.0029(12) 0.0119(12) 0.0017(12)
C1 0.0379(14) 0.0428(15) 0.0505(15) 0.0009(11) 0.0081(11) 0.0018(11)
C13 0.0373(13) 0.0389(14) 0.0458(14) 0.0015(11) 0.0099(11) 0.0018(11)
C6 0.0446(15) 0.0539(18) 0.0536(16) -0.0018(13) 0.0053(12) 0.0029(12)
C7 0.0597(18) 0.0561(19) 0.0472(15) 0.0021(13) 0.0126(14) 0.0012(14)
C3 0.0540(18) 0.076(2) 0.066(2) 0.0056(17) 0.0232(16) 0.0036(16)
C24 0.0446(14) 0.0480(16) 0.0494(15) -0.0015(12) 0.0008(11) 0.0088(12)
C5 0.0397(16) 0.086(3) 0.065(2) 0.0018(17) -0.0017(14) 0.0022(15)
C14 0.0509(16) 0.063(2) 0.0493(16) 0.0021(14) -0.0030(13) 0.0026(14)
C20 0.0612(18) 0.0386(16) 0.0676(19) -0.0017(13) 0.0156(15) -0.0049(13)
C16 0.0608(18) 0.0420(16) 0.0608(17) 0.0062(13) 0.0077(14) 0.0082(13)
C4 0.0369(16) 0.096(3) 0.091(3) 0.009(2) 0.0182(17) -0.0007(17)
C15 0.0567(18) 0.0583(19) 0.0513(16) -0.0070(14) 0.0007(13) -0.0098(15)
C10 0.0570(19) 0.079(3) 0.0495(17) -0.0057(15) 0.0065(14) 0.0061(16)
C19 0.091(3) 0.055(2) 0.074(2) -0.0097(17) 0.0129(19) 0.0194(19)
C17 0.072(2) 0.054(2) 0.100(3) 0.0236(19) 0.009(2) -0.0050(17)
C21 0.066(2) 0.0427(18) 0.109(3) -0.0052(18) 0.022(2) 0.0055(15)
C29 0.111(3) 0.051(2) 0.066(2) -0.0051(16) 0.018(2) -0.016(2)
C25 0.064(2) 0.109(3) 0.062(2) -0.013(2) 0.0157(17) -0.024(2)
C22 0.099(3) 0.054(2) 0.085(2) 0.0150(18) 0.035(2) -0.007(2)
C18 0.081(3) 0.060(2) 0.086(3) 0.0110(19) 0.002(2) 0.0237(19)
C27 0.086(3) 0.102(3) 0.057(2) -0.004(2) 0.0111(19) 0.035(3)
C28 0.150(4) 0.053(2) 0.070(2) -0.0168(18) 0.008(3) 0.005(3)
C9 0.097(3) 0.083(3) 0.069(2) -0.017(2) 0.012(2) 0.013(2)
C23 0.107(3) 0.053(2) 0.095(3) -0.0129(19) 0.010(2) -0.021(2)
C8 0.103(3) 0.078(3) 0.073(2) 0.021(2) 0.006(2) -0.003(2)
C26 0.068(2) 0.156(5) 0.069(2) -0.010(3) 0.025(2) -0.011(3)
C12 0.213(7) 0.121(5) 0.099(4) 0.050(3) 0.084(4) 0.067(5)
C11 0.122(5) 0.249(9) 0.095(4) -0.090(5) 0.032(3) -0.064(5)
C00Z 0.171(7) 0.316(15) 0.162(7) 0.165(9) -0.052(6) -0.116(8)
C010 0.53(2) 0.117(6) 0.096(5) -0.029(5) -0.078(9) 0.077(11)

loop_
_atom_type_symbol
_atom_type_description
_atom_type_scat_dispersion_real
_atom_type_scat_dispersion_imag
_atom_type_scat_source
C C 0.0033 0.0016 'International Tables Vol C Tables 4.2.6.8 and 6.1.1.4'
H H 0.0000 0.0000 'International Tables Vol C Tables 4.2.6.8 and 6.1.1.4'
N N 0.0061 0.0033 'International Tables Vol C Tables 4.2.6.8 and 6.1.1.4'
P P 0.1023 0.0942 'International Tables Vol C Tables 4.2.6.8 and 6.1.1.4'

loop_
_geom_angle_atom_site_label_1
_geom_angle_atom_site_label_2
_geom_angle_atom_site_label_3
_geom_angle
_geom_angle_site_symmetry_1
_geom_angle_site_symmetry_3
_geom_angle_publ_flag
N2 P1 N1 102.63(12) . . ?
N2 P1 C24 99.86(13) . . ?
N1 P1 C24 98.45(13) . . ?
C13 N4 C16 127.4(2) . . ?
C14 N4 C13 108.9(2) . . ?
C14 N4 C16 123.6(2) . . ?
C13 N3 C20 124.8(2) . . ?
C15 N3 C13 109.7(2) . . ?
C15 N3 C20 125.5(3) . . ?
C13 N2 P1 137.6(2) . . ?
C1 N1 P1 121.6(2) . . ?
C1 C2 C7 122.8(3) . . ?
C3 C2 C1 118.3(3) . . ?
C3 C2 C7 118.9(3) . . ?
C2 C1 N1 119.3(3) . . ?
C6 C1 N1 120.3(3) . . ?
C6 C1 C2 120.4(3) . . ?
N3 C13 N4 104.6(2) . . ?
N2 C13 N4 131.6(3) . . ?
N2 C13 N3 123.4(2) . . ?
C1 C6 C5 118.4(3) . . ?
C1 C6 C10 121.8(3) . . ?
C5 C6 C10 119.8(3) . . ?
C2 C7 C9 111.3(3) . . ?
C8 C7 C2 111.3(3) . . ?
C8 C7 C9 110.8(3) . . ?
C4 C3 C2 121.7(3) . . ?
C29 C24 P1 118.7(3) . . ?
C25 C24 P1 123.9(3) . . ?
C25 C24 C29 117.4(3) . . ?
C4 C5 C6 121.3(3) . . ?
C15 C14 N4 108.3(3) . . ?
N3 C20 C21 109.4(3) . . ?
N3 C20 C22 108.9(3) . . ?
N3 C20 C23 109.1(3) . . ?
C21 C20 C22 111.8(3) . . ?
C21 C20 C23 108.9(3) . . ?
C23 C20 C22 108.7(3) . . ?
N4 C16 C19 108.8(3) . . ?
N4 C16 C17 110.1(3) . . ?
N4 C16 C18 108.7(3) . . ?
C19 C16 C18 108.3(3) . . ?
C17 C16 C19 113.4(3) . . ?
C17 C16 C18 107.4(3) . . ?
C5 C4 C3 119.8(3) . . ?
C14 C15 N3 108.5(3) . . ?
C12 C10 C6 110.5(3) . . ?
C12 C10 C11 110.9(5) . . ?
C11 C10 C6 113.4(4) . . ?
C24 C29 C28 120.4(4) . . ?
C24 C25 C26 121.1(4) . . ?
C28 C27 C26 118.9(4) . . ?
C27 C28 C29 121.3(4) . . ?
C27 C26 C25 120.9(4) . . ?
C010 C00Z C010 88.8(6) . 3_565 ?
C00Z C010 C00Z 91.2(6) . 3_565 ?

loop_
_geom_bond_atom_site_label_1
_geom_bond_atom_site_label_2
_geom_bond_distance
_geom_bond_site_symmetry_2
_geom_bond_publ_flag
P1 N2 1.652(2) . ?
P1 N1 1.729(2) . ?
P1 C24 1.848(3) . ?
N4 C13 1.394(3) . ?
N4 C14 1.385(4) . ?
N4 C16 1.496(4) . ?
N3 C13 1.386(4) . ?
N3 C20 1.496(4) . ?
N3 C15 1.374(4) . ?
N2 C13 1.292(3) . ?
N1 C1 1.420(4) . ?
C2 C1 1.411(4) . ?
C2 C7 1.517(4) . ?
C2 C3 1.388(5) . ?
C1 C6 1.397(4) . ?
C6 C5 1.402(5) . ?
C6 C10 1.523(5) . ?
C7 C9 1.532(5) . ?
C7 C8 1.511(5) . ?
C3 C4 1.371(5) . ?
C24 C29 1.381(5) . ?
C24 C25 1.375(5) . ?
C5 C4 1.366(5) . ?
C14 C15 1.331(5) . ?
C20 C21 1.514(5) . ?
C20 C22 1.521(5) . ?
C20 C23 1.516(5) . ?
C16 C19 1.521(5) . ?
C16 C17 1.517(5) . ?
C16 C18 1.533(5) . ?
C10 C12 1.504(7) . ?
C10 C11 1.508(6) . ?
C29 C28 1.400(6) . ?
C25 C26 1.392(6) . ?
C27 C28 1.348(7) . ?
C27 C26 1.356(7) . ?
C00Z C010 1.747(15) . ?
C00Z C010 1.748(13) 3_565 ?
